data_7211698
loop_
_publ_author_name
'Liu, Chun-Sen'
'Sa\~nudo, E. Carolina'
'Hu, Min'
'Zhou, Li-Ming'
'Guo, Liang-Qi'
'Ma, Song-Tao'
'Gao, Li-Jun'
'Fang, Shao-Ming'

_publ_section_title
;
 Metal--organic coordination polymers based on a flexible
 tetrahydrofuran-2,3,4,5-tetracarboxylate ligand: syntheses, crystal
 structures, and magnetic/photoluminescent properties
;
_journal_issue 3
_journal_name_full CrystEngComm
_journal_page_first 853
_journal_paper_doi 10.1039/b912972n
_journal_volume 12
_journal_year 2010
_chemical_formula_sum 'C20.25 H20 Cu2 N2 O12.75'
_chemical_formula_weight 622.46
_chemical_name_systematic
;
?
;
_space_group_IT_number 14
_symmetry_cell_setting monoclinic
_symmetry_space_group_name_Hall '-P 2ybc'
_symmetry_space_group_name_H-M 'P 1 21/c 1'
_atom_sites_solution_hydrogens geom
_atom_sites_solution_primary direct
_atom_sites_solution_secondary difmap
_audit_creation_method SHELXL-97
_cell_angle_alpha 90.00
_cell_angle_beta 124.92(2)
_cell_angle_gamma 90.00
_cell_formula_units_Z 4
_cell_length_a 8.8222(18)
_cell_length_b 23.392(5)
_cell_length_c 15.038(5)
_cell_measurement_reflns_used 5766
_cell_measurement_temperature 293(2)
_cell_measurement_theta_max 26.0143
_cell_measurement_theta_min 2.8159
_cell_volume 2544.6(13)
_computing_cell_refinement 'Bruker XSCANS'
_computing_data_collection 'Bruker XSCANS'
_computing_data_reduction 'Bruker SHELXTL'
_computing_molecular_graphics 'Bruker SHELXTL'
_computing_publication_material 'Bruker SHELXTL'
_computing_structure_refinement 'SHELXL-97 (Sheldrick, 1997)'
_computing_structure_solution 'SHELXS-97 (Sheldrick, 1990)'
_diffrn_ambient_temperature 293(2)
_diffrn_measured_fraction_theta_full 0.999
_diffrn_measured_fraction_theta_max 0.999
_diffrn_measurement_device_type 'Bruker P4'
_diffrn_measurement_method '\w scans'
_diffrn_radiation_monochromator graphite
_diffrn_radiation_source 'fine-focus sealed tube'
_diffrn_radiation_type MoK\a
_diffrn_radiation_wavelength 0.71073
_diffrn_reflns_av_R_equivalents 0.0400
_diffrn_reflns_av_sigmaI/netI 0.0300
_diffrn_reflns_limit_h_max 10
_diffrn_reflns_limit_h_min -10
_diffrn_reflns_limit_k_max 27
_diffrn_reflns_limit_k_min -27
_diffrn_reflns_limit_l_max 17
_diffrn_reflns_limit_l_min -17
_diffrn_reflns_number 25588
_diffrn_reflns_theta_full 25.00
_diffrn_reflns_theta_max 25.00
_diffrn_reflns_theta_min 2.82
_diffrn_standards_decay_% 0
_diffrn_standards_interval_count 0
_diffrn_standards_interval_time 0
_diffrn_standards_number 0
_exptl_absorpt_coefficient_mu 1.738
_exptl_absorpt_correction_T_max 0.9497
_exptl_absorpt_correction_T_min 0.8592
_exptl_absorpt_correction_type multi-scan
_exptl_absorpt_process_details sadabs
_exptl_crystal_colour BLUE
_exptl_crystal_density_diffrn 1.625
_exptl_crystal_density_meas ?
_exptl_crystal_density_method 'not measured'
_exptl_crystal_description PRISM
_exptl_crystal_F_000 1262
_exptl_crystal_size_max 0.09
_exptl_crystal_size_mid 0.07
_exptl_crystal_size_min 0.03
_platon_squeeze_details ' ?'
_refine_diff_density_max 1.225
_refine_diff_density_min -0.990
_refine_diff_density_rms 0.123
_refine_ls_extinction_method none
_refine_ls_goodness_of_fit_ref 1.116
_refine_ls_hydrogen_treatment constr
_refine_ls_matrix_type full
_refine_ls_number_parameters 353
_refine_ls_number_reflns 4486
_refine_ls_number_restraints 25
_refine_ls_restrained_S_all 1.117
_refine_ls_R_factor_all 0.0619
_refine_ls_R_factor_gt 0.0566
_refine_ls_shift/su_max 0.001
_refine_ls_shift/su_mean 0.000
_refine_ls_structure_factor_coef Fsqd
_refine_ls_weighting_details 'calc w=1/[\s^2^(Fo^2^)+(0.0914P)^2^+7.5056P] where P=(Fo^2^+2Fc^2^)/3'
_refine_ls_weighting_scheme calc
_refine_ls_wR_factor_gt 0.1653
_refine_ls_wR_factor_ref 0.1707
_reflns_number_gt 4134
_reflns_number_total 4486
_reflns_threshold_expression i>2sigma(I)
_cod_data_source_file b912972n.txt
_cod_data_source_block 3
_cod_depositor_comments
;
The following automatic conversions were performed:

'_symmetry_cell_setting' value 'Monoclinic' changed to 'monoclinic'
according to /home/saulius/struct/CIF-dictionaries/cif_core.dic
dictionary named 'cif_core.dic' version 2.4.2 from 2011-04-26.

Automatic conversion script
Id: cif_fix_values 1891 2012-01-12 08:04:46Z andrius 

The following automatic conversions were performed:

'_exptl_crystal_density_meas' value 'none' was changed to '?' - the
value is perceived as not measured.

Automatic conversion script
Id: cif_fix_values 3008 2015-01-20 13:52:24Z robertas 
;
_cod_original_cell_volume 2544.6(11)
_cod_original_sg_symbol_H-M P2(1)/c
_cod_database_code 7211698

loop_
_symmetry_equiv_pos_as_xyz
'x, y, z'
'-x, y+1/2, -z+1/2'
'-x, -y, -z'
'x, -y-1/2, z-1/2'

loop_
_atom_site_label
_atom_site_type_symbol
_atom_site_fract_x
_atom_site_fract_y
_atom_site_fract_z
_atom_site_U_iso_or_equiv
_atom_site_adp_type
_atom_site_occupancy
_atom_site_symmetry_multiplicity
_atom_site_calc_flag
_atom_site_refinement_flags
Cu1 Cu 1.27855(8) 0.64390(3) -0.06436(5) 0.0232(2) Uani 1 1 d .
Cu2 Cu 0.67225(8) 0.77524(3) 0.31500(5) 0.0264(2) Uani 1 1 d .
C1 C 0.8928(6) 0.7224(2) 0.1448(4) 0.0206(10) Uani 1 1 d .
H1A H 0.8917 0.6818 0.1282 0.025 Uiso 1 1 calc R
C2 C 0.7398(6) 0.7523(2) 0.0402(4) 0.0209(10) Uani 1 1 d .
H2A H 0.6927 0.7846 0.0591 0.025 Uiso 1 1 calc R
C3 C 1.0129(6) 0.7577(2) 0.0489(4) 0.0225(10) Uani 1 1 d .
H3A H 1.0844 0.7894 0.0478 0.027 Uiso 1 1 calc R
C4 C 1.0703(6) 0.7494(2) 0.1651(4) 0.0209(10) Uani 1 1 d .
H4A H 1.1722 0.7219 0.2026 0.025 Uiso 1 1 calc R
C5 C 0.8636(7) 0.7266(2) 0.2355(4) 0.0276(12) Uani 1 1 d .
C6 C 0.5822(6) 0.7115(2) -0.0315(4) 0.0214(10) Uani 1 1 d .
C7 C 1.0407(7) 0.7051(2) -0.0003(4) 0.0224(10) Uani 1 1 d .
C8 C 1.1273(6) 0.8054(2) 0.2300(4) 0.0243(11) Uani 1 1 d .
C9 C 0.9062(8) 0.5895(3) -0.2251(5) 0.0420(14) Uani 1 1 d .
H9A H 0.8692 0.6242 -0.2621 0.050 Uiso 1 1 calc R
C10 C 0.7796(10) 0.5447(3) -0.2652(6) 0.060(2) Uani 1 1 d .
H10A H 0.6608 0.5495 -0.3275 0.072 Uiso 1 1 calc R
C11 C 0.8332(11) 0.4929(3) -0.2108(7) 0.061(2) Uani 1 1 d .
H11C H 0.7509 0.4623 -0.2371 0.073 Uiso 1 1 calc R
C12 C 1.0121(10) 0.4866(3) -0.1158(6) 0.0465(16) Uani 1 1 d .
C13 C 1.0819(12) 0.4358(3) -0.0505(7) 0.0553(18) Uani 1 1 d .
H13A H 1.0056 0.4040 -0.0710 0.066 Uiso 1 1 calc R
C14 C 1.2488(13) 0.4334(3) 0.0364(8) 0.061(2) Uani 1 1 d .
H14A H 1.2897 0.3994 0.0755 0.073 Uiso 1 1 calc R
C15 C 1.3734(10) 0.4813(3) 0.0748(6) 0.0488(17) Uani 1 1 d .
C16 C 1.5565(12) 0.4813(3) 0.1708(7) 0.063(2) Uani 1 1 d .
H16A H 1.6056 0.4486 0.2134 0.075 Uiso 1 1 calc R
C17 C 1.6591(11) 0.5305(3) 0.1994(6) 0.060(2) Uani 1 1 d .
H17A H 1.7786 0.5314 0.2623 0.073 Uiso 1 1 calc R
C18 C 1.5838(9) 0.5797(3) 0.1337(5) 0.0437(15) Uani 1 1 d .
H18A H 1.6546 0.6128 0.1549 0.052 Uiso 1 1 calc R
C19 C 1.3126(8) 0.5319(2) 0.0145(5) 0.0357(13) Uani 1 1 d .
C20 C 1.1300(8) 0.5343(2) -0.0821(5) 0.0349(13) Uani 1 1 d .
C21 C 0.854(3) 0.9134(9) 1.0129(19) 0.047(6) Uani 0.25 1 d PDU
H21A H 0.8983 0.9505 1.0453 0.070 Uiso 0.25 1 calc PR
H21B H 0.8744 0.8867 1.0671 0.070 Uiso 0.25 1 calc PR
H21C H 0.7248 0.9155 0.9563 0.070 Uiso 0.25 1 calc PR
N1 N 1.0778(6) 0.58504(19) -0.1364(4) 0.0308(10) Uani 1 1 d .
N2 N 1.4145(6) 0.58001(19) 0.0423(4) 0.0309(10) Uani 1 1 d .
O1 O 0.7569(5) 0.76676(16) 0.2245(3) 0.0304(8) Uani 1 1 d .
O1W O 0.3132(7) 0.6902(2) 0.4678(4) 0.0585(13) Uani 1 1 d .
H1 H 0.3475 0.7248 0.4842 0.088 Uiso 1 1 d R
H2 H 0.2001 0.6942 0.4158 0.088 Uiso 1 1 d R
O2 O 0.9359(6) 0.69099(19) 0.3090(3) 0.0420(10) Uani 1 1 d .
O2W O 0.4542(12) 0.8697(4) 0.8616(6) 0.041(2) Uani 0.50 1 d PU
H3 H 0.5475 0.8741 0.8592 0.062 Uiso 0.50 1 d PR
H4 H 0.3933 0.8423 0.8638 0.062 Uiso 0.50 1 d PR
O3 O 1.1551(4) 0.79937(15) 0.3224(3) 0.0264(8) Uani 1 1 d .
O4 O 1.1501(5) 0.85022(16) 0.1950(3) 0.0341(9) Uani 1 1 d .
O5 O 0.9016(5) 0.68079(15) -0.0803(3) 0.0266(8) Uani 1 1 d .
O6 O 1.2033(5) 0.68795(17) 0.0427(3) 0.0315(9) Uani 1 1 d .
O7 O 0.5412(5) 0.69762(17) -0.1227(3) 0.0309(8) Uani 1 1 d .
O8 O 0.5018(5) 0.69233(16) 0.0103(3) 0.0280(8) Uani 1 1 d .
O9 O 0.8216(4) 0.77383(14) -0.0130(3) 0.0222(7) Uani 1 1 d .
O10 O 0.5069(5) 0.7074(2) 0.2470(3) 0.0445(11) Uani 1 1 d .
H10B H 0.5032 0.6892 0.1969 0.067 Uiso 1 1 d R
H10C H 0.4402 0.6968 0.2681 0.067 Uiso 1 1 d R
O11 O 0.4714(6) 0.8443(2) 0.1870(3) 0.0482(11) Uani 1 1 d .
H11A H 0.4740 0.8515 0.1324 0.072 Uiso 1 1 d R
H11B H 0.3965 0.8622 0.1954 0.072 Uiso 1 1 d R
O12 O 0.952(3) 0.8950(7) 0.9687(14) 0.054(4) Uani 0.25 1 d PDU
H12 H 0.9975 0.9225 0.9581 0.082 Uiso 0.25 1 d PR

loop_
_atom_site_aniso_label
_atom_site_aniso_U_11
_atom_site_aniso_U_22
_atom_site_aniso_U_33
_atom_site_aniso_U_23
_atom_site_aniso_U_13
_atom_site_aniso_U_12
Cu1 0.0212(3) 0.0265(4) 0.0210(3) 0.0025(2) 0.0116(3) -0.0009(2)
Cu2 0.0186(3) 0.0454(4) 0.0178(3) -0.0026(3) 0.0120(3) -0.0012(3)
C1 0.017(2) 0.026(2) 0.019(2) -0.0004(19) 0.010(2) -0.0006(19)
C2 0.017(2) 0.029(3) 0.020(2) 0.002(2) 0.013(2) 0.0009(19)
C3 0.015(2) 0.033(3) 0.019(2) -0.002(2) 0.010(2) -0.003(2)
C4 0.015(2) 0.030(3) 0.018(2) 0.0009(19) 0.0096(19) 0.0005(19)
C5 0.019(2) 0.045(3) 0.018(3) -0.003(2) 0.011(2) -0.008(2)
C6 0.017(2) 0.032(3) 0.017(2) 0.0050(19) 0.010(2) 0.0053(19)
C7 0.022(2) 0.035(3) 0.016(2) 0.001(2) 0.014(2) -0.001(2)
C8 0.013(2) 0.037(3) 0.022(3) -0.004(2) 0.010(2) -0.002(2)
C9 0.036(3) 0.047(4) 0.041(3) -0.005(3) 0.021(3) -0.008(3)
C10 0.041(4) 0.065(5) 0.062(5) -0.021(4) 0.023(4) -0.019(3)
C11 0.059(5) 0.054(4) 0.079(5) -0.025(4) 0.045(4) -0.025(4)
C12 0.060(4) 0.033(3) 0.071(5) -0.009(3) 0.052(4) -0.009(3)
C13 0.071(5) 0.031(3) 0.087(6) -0.004(3) 0.059(5) -0.011(3)
C14 0.092(6) 0.027(3) 0.101(6) 0.014(4) 0.077(6) 0.009(4)
C15 0.068(5) 0.039(3) 0.068(5) 0.020(3) 0.055(4) 0.018(3)
C16 0.077(5) 0.056(4) 0.066(5) 0.031(4) 0.047(4) 0.026(4)
C17 0.056(4) 0.070(5) 0.050(4) 0.027(4) 0.027(4) 0.022(4)
C18 0.045(4) 0.046(4) 0.042(4) 0.013(3) 0.027(3) 0.012(3)
C19 0.045(3) 0.032(3) 0.044(3) 0.006(2) 0.034(3) 0.008(2)
C20 0.042(3) 0.030(3) 0.045(3) -0.003(2) 0.033(3) 0.000(2)
C21 0.046(9) 0.024(8) 0.043(8) 0.009(7) 0.009(6) -0.002(7)
N1 0.033(2) 0.028(2) 0.036(3) -0.0036(19) 0.022(2) -0.0052(19)
N2 0.031(2) 0.034(2) 0.028(2) 0.0031(19) 0.016(2) 0.0026(19)
O1 0.0265(19) 0.047(2) 0.0228(19) -0.0024(16) 0.0169(16) 0.0022(16)
O1W 0.045(3) 0.056(3) 0.065(3) 0.012(2) 0.026(2) 0.002(2)
O2 0.043(2) 0.057(3) 0.029(2) 0.0154(19) 0.0222(19) 0.005(2)
O2W 0.057(5) 0.043(4) 0.034(4) 0.007(3) 0.032(4) 0.023(4)
O3 0.0222(18) 0.038(2) 0.0197(18) -0.0075(15) 0.0123(15) -0.0047(15)
O4 0.040(2) 0.030(2) 0.033(2) -0.0014(16) 0.0215(19) -0.0052(17)
O5 0.0212(17) 0.035(2) 0.0220(18) -0.0034(15) 0.0117(15) -0.0019(15)
O6 0.0185(18) 0.050(2) 0.0225(18) -0.0065(16) 0.0095(15) 0.0051(16)
O7 0.0210(18) 0.052(2) 0.0234(19) -0.0098(16) 0.0152(15) -0.0102(16)
O8 0.0222(17) 0.044(2) 0.0181(17) 0.0016(15) 0.0118(15) -0.0052(15)
O9 0.0178(16) 0.0322(19) 0.0197(17) 0.0050(14) 0.0125(14) 0.0021(13)
O10 0.031(2) 0.069(3) 0.029(2) -0.009(2) 0.0143(18) -0.017(2)
O11 0.036(2) 0.073(3) 0.036(2) 0.009(2) 0.022(2) 0.008(2)
O12 0.062(8) 0.025(6) 0.052(8) 0.006(6) 0.018(6) 0.003(6)

loop_
_atom_type_symbol
_atom_type_description
_atom_type_scat_dispersion_real
_atom_type_scat_dispersion_imag
_atom_type_scat_source
C C 0.0033 0.0016 'International Tables Vol C Tables 4.2.6.8 and 6.1.1.4'
H H 0.0000 0.0000 'International Tables Vol C Tables 4.2.6.8 and 6.1.1.4'
Cu Cu 0.3201 1.2651 'International Tables Vol C Tables 4.2.6.8 and 6.1.1.4'
N N 0.0061 0.0033 'International Tables Vol C Tables 4.2.6.8 and 6.1.1.4'
O O 0.0106 0.0060 'International Tables Vol C Tables 4.2.6.8 and 6.1.1.4'

loop_
_geom_angle_atom_site_label_1
_geom_angle_atom_site_label_2
_geom_angle_atom_site_label_3
_geom_angle
_geom_angle_site_symmetry_1
_geom_angle_site_symmetry_3
O3 Cu1 O8 89.00(15) 4_575 1_655
O3 Cu1 N1 96.77(17) 4_575 .
O8 Cu1 N1 171.30(17) 1_655 .
O3 Cu1 N2 173.12(17) 4_575 .
O8 Cu1 N2 91.58(17) 1_655 .
N1 Cu1 N2 81.91(19) . .
O3 Cu1 O6 93.81(14) 4_575 .
O8 Cu1 O6 86.49(14) 1_655 .
N1 Cu1 O6 99.56(16) . .
N2 Cu1 O6 93.07(16) . .
O1 Cu2 O7 162.77(16) . 4_576
O1 Cu2 O10 91.24(17) . .
O7 Cu2 O10 92.52(18) 4_576 .
O1 Cu2 O5 89.00(15) . 4_576
O7 Cu2 O5 93.71(15) 4_576 4_576
O10 Cu2 O5 158.02(16) . 4_576
O1 Cu2 O11 84.62(16) . .
O7 Cu2 O11 78.21(15) 4_576 .
O10 Cu2 O11 98.02(17) . .
O5 Cu2 O11 103.88(15) 4_576 .
O1 Cu2 O9 121.32(14) . 4_576
O7 Cu2 O9 75.64(13) 4_576 4_576
O10 Cu2 O9 87.78(15) . 4_576
O5 Cu2 O9 73.44(13) 4_576 4_576
O11 Cu2 O9 153.43(13) . 4_576
C5 C1 C2 112.8(4) . .
C5 C1 C4 117.8(4) . .
C2 C1 C4 102.3(4) . .
C5 C1 H1A 107.9 . .
C2 C1 H1A 107.9 . .
C4 C1 H1A 107.9 . .
O9 C2 C6 111.9(4) . .
O9 C2 C1 107.6(4) . .
C6 C2 C1 110.6(4) . .
O9 C2 H2A 108.9 . .
C6 C2 H2A 108.9 . .
C1 C2 H2A 108.9 . .
O9 C3 C7 110.7(4) . .
O9 C3 C4 105.8(4) . .
C7 C3 C4 114.4(4) . .
O9 C3 H3A 108.6 . .
C7 C3 H3A 108.6 . .
C4 C3 H3A 108.6 . .
C3 C4 C8 113.1(4) . .
C3 C4 C1 101.0(4) . .
C8 C4 C1 113.5(4) . .
C3 C4 H4A 109.6 . .
C8 C4 H4A 109.6 . .
C1 C4 H4A 109.6 . .
O2 C5 O1 125.6(5) . .
O2 C5 C1 119.5(5) . .
O1 C5 C1 114.9(4) . .
O7 C6 O8 124.1(5) . .
O7 C6 C2 121.3(4) . .
O8 C6 C2 114.6(4) . .
O6 C7 O5 123.4(5) . .
O6 C7 C3 117.4(4) . .
O5 C7 C3 119.2(4) . .
O4 C8 O3 125.4(5) . .
O4 C8 C4 121.7(4) . .
O3 C8 C4 112.9(4) . .
N1 C9 C10 123.0(6) . .
N1 C9 H9A 118.5 . .
C10 C9 H9A 118.5 . .
C11 C10 C9 119.0(7) . .
C11 C10 H10A 120.5 . .
C9 C10 H10A 120.5 . .
C10 C11 C12 119.8(6) . .
C10 C11 H11C 120.1 . .
C12 C11 H11C 120.1 . .
C11 C12 C20 116.9(6) . .
C11 C12 C13 125.0(6) . .
C20 C12 C13 118.1(7) . .
C14 C13 C12 121.4(6) . .
C14 C13 H13A 119.3 . .
C12 C13 H13A 119.3 . .
C13 C14 C15 122.5(7) . .
C13 C14 H14A 118.7 . .
C15 C14 H14A 118.7 . .
C19 C15 C16 116.7(6) . .
C19 C15 C14 118.6(7) . .
C16 C15 C14 124.7(7) . .
C17 C16 C15 118.6(6) . .
C17 C16 H16A 120.7 . .
C15 C16 H16A 120.7 . .
C16 C17 C18 120.2(7) . .
C16 C17 H17A 119.9 . .
C18 C17 H17A 119.9 . .
N2 C18 C17 121.9(7) . .
N2 C18 H18A 119.0 . .
C17 C18 H18A 119.0 . .
N2 C19 C15 124.4(6) . .
N2 C19 C20 116.6(5) . .
C15 C19 C20 118.9(6) . .
N1 C20 C12 123.3(6) . .
N1 C20 C19 116.2(5) . .
C12 C20 C19 120.5(6) . .
O12 C21 H21A 109.5 . .
O12 C21 H21B 109.5 . .
H21A C21 H21B 109.5 . .
O12 C21 H21C 109.5 . .
H21A C21 H21C 109.5 . .
H21B C21 H21C 109.5 . .
C9 N1 C20 118.0(5) . .
C9 N1 Cu1 129.4(4) . .
C20 N1 Cu1 112.6(4) . .
C18 N2 C19 118.1(5) . .
C18 N2 Cu1 129.3(4) . .
C19 N2 Cu1 112.7(4) . .
C5 O1 Cu2 123.3(3) . .
H1 O1W H2 101.4 . .
H3 O2W H4 137.9 . .
C8 O3 Cu1 123.1(3) . 4_576
C7 O5 Cu2 121.0(3) . 4_575
C7 O6 Cu1 118.9(3) . .
C6 O7 Cu2 124.2(3) . 4_575
C6 O8 Cu1 125.5(3) . 1_455
C3 O9 C2 109.0(3) . .
C3 O9 Cu2 106.7(3) . 4_575
C2 O9 Cu2 106.8(3) . 4_575
Cu2 O10 H10B 120.0 . .
Cu2 O10 H10C 120.0 . .
H10B O10 H10C 120.0 . .
Cu2 O11 H11A 120.0 . .
Cu2 O11 H11B 120.0 . .
H11A O11 H11B 120.0 . .
C21 O12 H12 110.3 . .

loop_
_geom_bond_atom_site_label_1
_geom_bond_atom_site_label_2
_geom_bond_distance
_geom_bond_site_symmetry_2
Cu1 O3 1.930(3) 4_575
Cu1 O8 1.973(3) 1_655
Cu1 N1 2.002(4) .
Cu1 N2 2.011(4) .
Cu1 O6 2.306(4) .
Cu2 O1 1.901(3) .
Cu2 O7 1.965(3) 4_576
Cu2 O10 1.996(4) .
Cu2 O5 1.996(4) 4_576
Cu2 O11 2.357(4) .
Cu2 O9 2.417(3) 4_576
C1 C5 1.530(7) .
C1 C2 1.535(6) .
C1 C4 1.549(6) .
C1 H1A 0.9800 .
C2 O9 1.440(5) .
C2 C6 1.513(7) .
C2 H2A 0.9800 .
C3 O9 1.435(6) .
C3 C7 1.526(7) .
C3 C4 1.527(6) .
C3 H3A 0.9800 .
C4 C8 1.535(7) .
C4 H4A 0.9800 .
C5 O2 1.231(7) .
C5 O1 1.272(6) .
C6 O7 1.244(6) .
C6 O8 1.269(6) .
C7 O6 1.255(6) .
C7 O5 1.259(6) .
C8 O4 1.240(6) .
C8 O3 1.273(6) .
C9 N1 1.331(7) .
C9 C10 1.393(9) .
C9 H9A 0.9300 .
C10 C11 1.386(11) .
C10 H10A 0.9300 .
C11 C12 1.404(11) .
C11 H11C 0.9300 .
C12 C20 1.407(8) .
C12 C13 1.437(10) .
C13 C14 1.294(11) .
C13 H13A 0.9300 .
C14 C15 1.439(11) .
C14 H14A 0.9300 .
C15 C19 1.398(8) .
C15 C16 1.423(11) .
C16 C17 1.373(11) .
C16 H16A 0.9300 .
C17 C18 1.411(9) .
C17 H17A 0.9300 .
C18 N2 1.330(8) .
C18 H18A 0.9300 .
C19 N2 1.348(7) .
C19 C20 1.425(8) .
C20 N1 1.362(7) .
C21 O12 1.424(5) .
C21 H21A 0.9600 .
C21 H21B 0.9600 .
C21 H21C 0.9600 .
O1W H1 0.8500 .
O1W H2 0.8499 .
O2W H3 0.8500 .
O2W H4 0.8500 .
O3 Cu1 1.930(3) 4_576
O5 Cu2 1.996(3) 4_575
O7 Cu2 1.965(3) 4_575
O8 Cu1 1.973(3) 1_455
O9 Cu2 2.417(3) 4_575
O10 H10B 0.8500 .
O10 H10C 0.8499 .
O11 H11A 0.8499 .
O11 H11B 0.8499 .
O12 H12 0.8201 .

loop_
_geom_torsion_atom_site_label_1
_geom_torsion_atom_site_label_2
_geom_torsion_atom_site_label_3
_geom_torsion_atom_site_label_4
_geom_torsion
_geom_torsion_site_symmetry_1
_geom_torsion_site_symmetry_4
C5 C1 C2 O9 148.6(4) . .
C4 C1 C2 O9 21.1(5) . .
C5 C1 C2 C6 -89.0(5) . .
C4 C1 C2 C6 143.6(4) . .
O9 C3 C4 C8 -84.6(4) . .
C7 C3 C4 C8 153.3(4) . .
O9 C3 C4 C1 37.1(5) . .
C7 C3 C4 C1 -85.0(4) . .
C5 C1 C4 C3 -158.6(4) . .
C2 C1 C4 C3 -34.4(4) . .
C5 C1 C4 C8 -37.2(6) . .
C2 C1 C4 C8 87.0(5) . .
C2 C1 C5 O2 156.9(5) . .
C4 C1 C5 O2 -84.3(6) . .
C2 C1 C5 O1 -20.3(6) . .
C4 C1 C5 O1 98.4(5) . .
O9 C2 C6 O7 3.4(6) . .
C1 C2 C6 O7 -116.6(5) . .
O9 C2 C6 O8 -178.3(4) . .
C1 C2 C6 O8 61.7(5) . .
O9 C3 C7 O6 176.5(4) . .
C4 C3 C7 O6 -64.1(6) . .
O9 C3 C7 O5 -4.2(6) . .
C4 C3 C7 O5 115.2(5) . .
C3 C4 C8 O4 -10.3(6) . .
C1 C4 C8 O4 -124.6(5) . .
C3 C4 C8 O3 172.6(4) . .
C1 C4 C8 O3 58.3(5) . .
N1 C9 C10 C11 0.0(11) . .
C9 C10 C11 C12 1.0(11) . .
C10 C11 C12 C20 -1.2(10) . .
C10 C11 C12 C13 177.9(7) . .
C11 C12 C13 C14 -179.8(7) . .
C20 C12 C13 C14 -0.7(10) . .
C12 C13 C14 C15 1.5(12) . .
C13 C14 C15 C19 -1.3(11) . .
C13 C14 C15 C16 178.6(7) . .
C19 C15 C16 C17 1.4(10) . .
C14 C15 C16 C17 -178.4(7) . .
C15 C16 C17 C18 -0.6(11) . .
C16 C17 C18 N2 -1.0(11) . .
C16 C15 C19 N2 -0.8(9) . .
C14 C15 C19 N2 179.0(6) . .
C16 C15 C19 C20 -179.7(6) . .
C14 C15 C19 C20 0.2(8) . .
C11 C12 C20 N1 0.4(9) . .
C13 C12 C20 N1 -178.7(5) . .
C11 C12 C20 C19 178.8(6) . .
C13 C12 C20 C19 -0.4(9) . .
N2 C19 C20 N1 0.1(7) . .
C15 C19 C20 N1 179.1(5) . .
N2 C19 C20 C12 -178.4(5) . .
C15 C19 C20 C12 0.6(8) . .
C10 C9 N1 C20 -0.8(9) . .
C10 C9 N1 Cu1 -178.9(5) . .
C12 C20 N1 C9 0.6(8) . .
C19 C20 N1 C9 -177.8(5) . .
C12 C20 N1 Cu1 179.0(4) . .
C19 C20 N1 Cu1 0.6(6) . .
O3 Cu1 N1 C9 -9.4(5) 4_575 .
O8 Cu1 N1 C9 -140.7(10) 1_655 .
N2 Cu1 N1 C9 177.5(5) . .
O6 Cu1 N1 C9 85.7(5) . .
O3 Cu1 N1 C20 172.4(4) 4_575 .
O8 Cu1 N1 C20 41.1(12) 1_655 .
N2 Cu1 N1 C20 -0.8(4) . .
O6 Cu1 N1 C20 -92.6(4) . .
C17 C18 N2 C19 1.6(9) . .
C17 C18 N2 Cu1 -179.6(5) . .
C15 C19 N2 C18 -0.7(8) . .
C20 C19 N2 C18 178.2(5) . .
C15 C19 N2 Cu1 -179.7(4) . .
C20 C19 N2 Cu1 -0.8(6) . .
O3 Cu1 N2 C18 102.6(14) 4_575 .
O8 Cu1 N2 C18 7.8(5) 1_655 .
N1 Cu1 N2 C18 -178.0(5) . .
O6 Cu1 N2 C18 -78.7(5) . .
O3 Cu1 N2 C19 -78.5(15) 4_575 .
O8 Cu1 N2 C19 -173.4(4) 1_655 .
N1 Cu1 N2 C19 0.8(4) . .
O6 Cu1 N2 C19 100.1(4) . .
O2 C5 O1 Cu2 -5.5(7) . .
C1 C5 O1 Cu2 171.6(3) . .
O7 Cu2 O1 C5 -174.3(5) 4_576 .
O10 Cu2 O1 C5 -71.7(4) . .
O5 Cu2 O1 C5 86.4(4) 4_576 .
O11 Cu2 O1 C5 -169.6(4) . .
O9 Cu2 O1 C5 16.5(4) 4_576 .
O4 C8 O3 Cu1 -10.9(7) . 4_576
C4 C8 O3 Cu1 166.1(3) . 4_576
O6 C7 O5 Cu2 -151.9(4) . 4_575
C3 C7 O5 Cu2 28.9(6) . 4_575
O5 C7 O6 Cu1 31.7(6) . .
C3 C7 O6 Cu1 -149.0(3) . .
O3 Cu1 O6 C7 45.9(4) 4_575 .
O8 Cu1 O6 C7 134.7(4) 1_655 .
N1 Cu1 O6 C7 -51.6(4) . .
N2 Cu1 O6 C7 -133.9(4) . .
O8 C6 O7 Cu2 -177.3(4) . 4_575
C2 C6 O7 Cu2 0.8(7) . 4_575
O7 C6 O8 Cu1 -7.4(7) . 1_455
C2 C6 O8 Cu1 174.3(3) . 1_455
C7 C3 O9 C2 99.4(4) . .
C4 C3 O9 C2 -25.1(5) . .
C7 C3 O9 Cu2 -15.6(4) . 4_575
C4 C3 O9 Cu2 -140.0(3) . 4_575
C6 C2 O9 C3 -119.7(4) . .
C1 C2 O9 C3 2.0(5) . .
C6 C2 O9 Cu2 -4.8(4) . 4_575
C1 C2 O9 Cu2 116.9(3) . 4_575

loop_
_platon_squeeze_void_nr
_platon_squeeze_void_average_x
_platon_squeeze_void_average_y
_platon_squeeze_void_average_z
_platon_squeeze_void_volume
_platon_squeeze_void_count_electrons
_platon_squeeze_void_content
1 0.500 0.500 0.500 90 4 ' '
2 0.500 1.000 1.000 90 4 ' '
